data_4034547
loop_
_publ_author_name
'O'Dea, Connor'
'Ugarte Trejo, Omar'
'Arras, Janet'
'Ehnbom, Andreas'
'Bhuvanesh, Nattamai'
'Stollenz, Michael'

_publ_section_title
;
 Ethylene-Bridged Hexadentate Bis(amidines) and Bis(amidinates) with
 Variable Binding Sites.
;
_journal_issue 21
_journal_name_full 'The Journal of organic chemistry'
_journal_page_first 14217
_journal_page_last 14226
_journal_paper_doi 10.1021/acs.joc.9b01908
_journal_volume 84
_journal_year 2019
_chemical_formula_moiety '2(C15 H18 N3)'
_chemical_formula_sum 'C30 H36 N6'
_chemical_formula_weight 480.65
_space_group_crystal_system monoclinic
_space_group_IT_number 15
_space_group_name_Hall '-C 2yc'
_space_group_name_H-M_alt 'C 1 2/c 1'
_atom_sites_solution_hydrogens geom
_atom_sites_solution_primary direct
_audit_creation_date 2017-03-23
_audit_creation_method
;
Olex2 1.2-beta
(compiled 2016.02.19 svn.r3266 for OlexSys, GUI svn.r5155)
;
_cell_angle_alpha 90
_cell_angle_beta 123.115(4)
_cell_angle_gamma 90
_cell_formula_units_Z 8
_cell_length_a 25.9278(11)
_cell_length_b 10.4781(4)
_cell_length_c 23.3336(10)
_cell_measurement_reflns_used 5870
_cell_measurement_temperature 100.0
_cell_measurement_theta_max 50.467
_cell_measurement_theta_min 4.072
_cell_volume 5309.5(4)
_computing_molecular_graphics 'Olex2 (Dolomanov et al., 2009)'
_computing_publication_material 'Olex2 (Dolomanov et al., 2009)'
_computing_structure_refinement 'ShelXL (Sheldrick, 2015)'
_computing_structure_solution 'ShelXT (Sheldrick, 2015)'
_diffrn_ambient_temperature 100.0
_diffrn_measured_fraction_theta_full 0.985
_diffrn_measured_fraction_theta_max 0.985
_diffrn_measurement_device_type 'Bruker APEX-II CCD'
_diffrn_measurement_method '\f and \w scans'
_diffrn_radiation_type CuK\a
_diffrn_radiation_wavelength 1.54178
_diffrn_reflns_av_R_equivalents 0.0604
_diffrn_reflns_av_unetI/netI 0.0744
_diffrn_reflns_Laue_measured_fraction_full 0.985
_diffrn_reflns_Laue_measured_fraction_max 0.985
_diffrn_reflns_limit_h_max 25
_diffrn_reflns_limit_h_min -25
_diffrn_reflns_limit_k_max 10
_diffrn_reflns_limit_k_min -9
_diffrn_reflns_limit_l_max 12
_diffrn_reflns_limit_l_min -23
_diffrn_reflns_number 5131
_diffrn_reflns_point_group_measured_fraction_full 0.985
_diffrn_reflns_point_group_measured_fraction_max 0.985
_diffrn_reflns_theta_full 49.996
_diffrn_reflns_theta_max 49.996
_diffrn_reflns_theta_min 4.071
_diffrn_standards_number 0
_exptl_absorpt_coefficient_mu 0.566
_exptl_absorpt_correction_T_max 0.750
_exptl_absorpt_correction_T_min 0.529
_exptl_absorpt_correction_type multi-scan
_exptl_absorpt_process_details
;
 TWINABS-2012/1 (Bruker,2012) was used for absorption correction.
 
For component 1:
 wR2(int) was 0.1249 before and 0.0795 after correction.
 The Ratio of minimum to maximum transmission is 0.70.
 The \l/2 correction factor is Not present

Final HKLF 4 output contains 34942 reflections, Rint = 0.1324
 (15545 with I > 3sig(I), Rint = 0.0963)
;
_exptl_crystal_colour colourless
_exptl_crystal_colour_primary colourless
_exptl_crystal_density_diffrn 1.203
_exptl_crystal_description needle
_exptl_crystal_F_000 2064
_exptl_crystal_size_max 0.242
_exptl_crystal_size_mid 0.032
_exptl_crystal_size_min 0.029
_refine_diff_density_max 0.292
_refine_diff_density_min -0.251
_refine_diff_density_rms 0.043
_refine_ls_extinction_method none
_refine_ls_goodness_of_fit_ref 1.053
_refine_ls_hydrogen_treatment constr
_refine_ls_matrix_type full
_refine_ls_number_parameters 362
_refine_ls_number_reflns 2686
_refine_ls_number_restraints 123
_refine_ls_restrained_S_all 1.051
_refine_ls_R_factor_all 0.0883
_refine_ls_R_factor_gt 0.0544
_refine_ls_shift/su_max 0.000
_refine_ls_shift/su_mean 0.000
_refine_ls_structure_factor_coef Fsqd
_refine_ls_weighting_details 'w=1/[\s^2^(Fo^2^)+(0.0579P)^2^+3.8036P] where P=(Fo^2^+2Fc^2^)/3'
_refine_ls_weighting_scheme calc
_refine_ls_wR_factor_gt 0.1193
_refine_ls_wR_factor_ref 0.1310
_reflns_Friedel_coverage 0.000
_reflns_number_gt 1939
_reflns_number_total 2686
_reflns_threshold_expression 'I > 2\s(I)'
_cod_data_source_file jo9b01908_si_004.cif
_cod_data_source_block out21
_cod_database_code 4034547
_shelx_space_group_comment
;
The symmetry employed for this shelxl refinement is uniquely defined
by the following loop, which should always be used as a source of
symmetry information in preference to the above space-group names.
They are only intended as comments.
;
_shelx_estimated_absorpt_t_max 0.984
_shelx_estimated_absorpt_t_min 0.875
_olex2_refinement_description
;
1. Fixed Uiso
 At 1.2 times of:
  All C(H) groups, All C(H,H) groups, All N(H) groups
 At 1.5 times of:
  All C(H,H,H) groups
2. Restrained distances
 C30-C27 \\sim C28A-C27 \\sim C28-C27 \\sim C29A-C27 \\sim C29-C27 \\sim
C30A-C27
 with sigma of 0.02
3. Uiso/Uaniso restraints and constraints
C27 \\sim C28 \\sim C29 \\sim C30 \\sim C28A \\sim C29A \\sim C30A: within 2A
with sigma of 0.02 and sigma for terminal atoms of 0.04
4. Rigid body (RIGU) restrains
 C27, C28, C29, C30, C28A, C29A, C30A
 with sigma for 1-2 distances of 0.004 and sigma for 1-3 distances of 0.004
5. Others
 Sof(C28A)=Sof(H28D)=Sof(H28E)=Sof(H28F)=Sof(C29A)=Sof(H29D)=Sof(H29E)=
 Sof(H29F)=Sof(C30A)=Sof(H30D)=Sof(H30E)=Sof(H30F)=1-FVAR(1)
 Sof(C28)=Sof(H28A)=Sof(H28B)=Sof(H28C)=Sof(C29)=Sof(H29A)=Sof(H29B)=Sof(H29C)=
 Sof(C30)=Sof(H30A)=Sof(H30B)=Sof(H30C)=FVAR(1)
6.a Secondary CH2 refined with riding coordinates:
 C11(H11A,H11B), C26(H26A,H26B)
6.b Aromatic/amide H refined with riding coordinates:
 N3(H3), C2(H2), C3(H3A), C6(H6A), C7(H7), C8(H8), C9(H9), N6(H6), C17(H17),
 C18(H18), C21(H21), C22(H22), C23(H23), C24(H24)
6.c Idealised Me refined as rotating group:
 C13(H13A,H13B,H13C), C14(H14A,H14B,H14C), C15(H15A,H15B,H15C), C28(H28A,H28B,
 H28C), C29(H29A,H29B,H29C), C30(H30A,H30B,H30C), C28A(H28D,H28E,H28F),
 C29A(H29D,H29E,H29F), C30A(H30D,H30E,H30F)
;
_shelx_shelxl_version_number 2014/7
_olex2_submission_special_instructions 'No special instructions were received'

loop_
_space_group_symop_operation_xyz
'x, y, z'
'-x, y, -z+1/2'
'x+1/2, y+1/2, z'
'-x+1/2, y+1/2, -z+1/2'
'-x, -y, -z'
'x, -y, z-1/2'
'-x+1/2, -y+1/2, -z'
'x+1/2, -y+1/2, z-1/2'

loop_
_atom_site_label
_atom_site_type_symbol
_atom_site_fract_x
_atom_site_fract_y
_atom_site_fract_z
_atom_site_U_iso_or_equiv
_atom_site_adp_type
_atom_site_occupancy
_atom_site_site_symmetry_order
_atom_site_calc_flag
_atom_site_refinement_flags_posn
_atom_site_refinement_flags_adp
_atom_site_refinement_flags_occupancy
_atom_site_disorder_assembly
_atom_site_disorder_group
N1 N 0.62258(12) 0.1236(3) 0.29289(14) 0.0346(8) Uani 1 1 d . . . . .
N2 N 0.60855(13) 0.0410(3) 0.37519(14) 0.0327(8) Uani 1 1 d . . . . .
N3 N 0.55142(13) -0.1508(4) 0.34420(14) 0.0420(9) Uani 1 1 d . . . . .
H3 H 0.5449 -0.2168 0.3628 0.050 Uiso 1 1 calc R . . . .
C1 C 0.63322(15) 0.0289(4) 0.33587(17) 0.0293(9) Uani 1 1 d . . . . .
C2 C 0.67429(15) -0.0730(4) 0.34823(16) 0.0290(9) Uani 1 1 d . . . . .
H2 H 0.6812 -0.1387 0.3798 0.035 Uiso 1 1 calc R . . . .
C3 C 0.70345(15) -0.0755(3) 0.31453(17) 0.0295(9) Uani 1 1 d . . . . .
H3A H 0.7314 -0.1426 0.3229 0.035 Uiso 1 1 calc R . . . .
C4 C 0.69240(14) 0.0214(3) 0.26712(16) 0.0222(9) Uani 1 1 d . . . . .
C5 C 0.65162(15) 0.1193(4) 0.25795(16) 0.0287(9) Uani 1 1 d . . . . .
C6 C 0.72114(15) 0.0266(4) 0.23031(18) 0.0320(10) Uani 1 1 d . . . . .
H6A H 0.7498 -0.0379 0.2372 0.038 Uiso 1 1 calc R . . . .
C7 C 0.70831(16) 0.1225(4) 0.18520(17) 0.0309(9) Uani 1 1 d . . . . .
H7 H 0.7275 0.1240 0.1602 0.037 Uiso 1 1 calc R . . . .
C8 C 0.66721(15) 0.2187(4) 0.17550(17) 0.0311(9) Uani 1 1 d . . . . .
H8 H 0.6584 0.2853 0.1438 0.037 Uiso 1 1 calc R . . . .
C9 C 0.63943(15) 0.2182(4) 0.21108(17) 0.0338(10) Uani 1 1 d . . . . .
H9 H 0.6117 0.2847 0.2043 0.041 Uiso 1 1 calc R . . . .
C10 C 0.57863(15) -0.0483(4) 0.38405(17) 0.0303(10) Uani 1 1 d . . . . .
C11 C 0.53168(17) -0.1620(5) 0.27264(18) 0.0573(14) Uani 1 1 d . . . . .
H11A H 0.5492 -0.0901 0.2611 0.069 Uiso 1 1 calc R . . . .
H11B H 0.5485 -0.2421 0.2667 0.069 Uiso 1 1 calc R . . . .
C12 C 0.56994(15) -0.0310(4) 0.44347(16) 0.0304(9) Uani 1 1 d . . . . .
C13 C 0.61258(17) 0.0716(4) 0.49231(18) 0.0380(10) Uani 1 1 d . . . . .
H13A H 0.6554 0.0445 0.5133 0.057 Uiso 1 1 calc GR . . . .
H13B H 0.6042 0.0852 0.5281 0.057 Uiso 1 1 calc GR . . . .
H13C H 0.6056 0.1513 0.4671 0.057 Uiso 1 1 calc GR . . . .
C14 C 0.50243(17) 0.0117(5) 0.4115(2) 0.0565(13) Uani 1 1 d . . . . .
H14A H 0.4948 0.0903 0.3853 0.085 Uiso 1 1 calc GR . . . .
H14B H 0.4952 0.0272 0.4480 0.085 Uiso 1 1 calc GR . . . .
H14C H 0.4746 -0.0555 0.3811 0.085 Uiso 1 1 calc GR . . . .
C15 C 0.5820(2) -0.1538(4) 0.48261(19) 0.0517(12) Uani 1 1 d . . . . .
H15A H 0.5516 -0.2180 0.4527 0.078 Uiso 1 1 calc GR . . . .
H15B H 0.5789 -0.1387 0.5220 0.078 Uiso 1 1 calc GR . . . .
H15C H 0.6235 -0.1847 0.4986 0.078 Uiso 1 1 calc GR . . . .
N5 N 0.57258(12) 0.5416(3) 0.38591(14) 0.0356(8) Uani 1 1 d . . . . .
N4 N 0.47891(13) 0.6219(3) 0.35964(14) 0.0332(8) Uani 1 1 d . . . . .
N6 N 0.57274(13) 0.3486(4) 0.33425(15) 0.0507(10) Uani 1 1 d . . . . .
H6 H 0.5968 0.2841 0.3397 0.061 Uiso 1 1 calc R . . . .
C16 C 0.51858(16) 0.5262(4) 0.38485(16) 0.0284(9) Uani 1 1 d . . . . .
C17 C 0.51295(15) 0.4204(3) 0.41859(16) 0.0277(9) Uani 1 1 d . . . . .
H17 H 0.5415 0.3519 0.4340 0.033 Uiso 1 1 calc R . . . .
C18 C 0.46634(16) 0.4181(3) 0.42866(17) 0.0297(9) Uani 1 1 d . . . . .
H18 H 0.4625 0.3483 0.4521 0.036 Uiso 1 1 calc R . . . .
C19 C 0.42339(14) 0.5187(3) 0.40465(16) 0.0248(9) Uani 1 1 d . . . . .
C20 C 0.43037(15) 0.6174(3) 0.36836(16) 0.0272(9) Uani 1 1 d . . . . .
C21 C 0.37546(16) 0.5275(4) 0.41647(17) 0.0311(9) Uani 1 1 d . . . . .
H21 H 0.3709 0.4623 0.4417 0.037 Uiso 1 1 calc R . . . .
C22 C 0.33594(16) 0.6279(4) 0.39225(17) 0.0328(10) Uani 1 1 d . . . . .
H22 H 0.3044 0.6334 0.4013 0.039 Uiso 1 1 calc R . . . .
C23 C 0.34161(16) 0.7230(4) 0.35408(19) 0.0401(10) Uani 1 1 d . . . . .
H23 H 0.3129 0.7915 0.3358 0.048 Uiso 1 1 calc R . . . .
C24 C 0.38823(16) 0.7185(4) 0.34273(18) 0.0374(10) Uani 1 1 d . . . . .
H24 H 0.3919 0.7846 0.3173 0.045 Uiso 1 1 calc R . . . .
C25 C 0.59957(15) 0.4520(4) 0.37336(17) 0.0342(10) Uani 1 1 d . . . . .
C26 C 0.50691(16) 0.3342(5) 0.28337(18) 0.0586(14) Uani 1 1 d . . . . .
H26A H 0.4925 0.2531 0.2918 0.070 Uiso 1 1 calc R . . . .
H26B H 0.4845 0.4049 0.2886 0.070 Uiso 1 1 calc R . . . .
C27 C 0.66878(15) 0.4674(4) 0.40405(17) 0.0345(9) Uani 1 1 d D U . . .
C28 C 0.7004(3) 0.3550(7) 0.4501(4) 0.060(2) Uani 0.703(6) 1 d D U P A 1
H28A H 0.6864 0.3453 0.4813 0.091 Uiso 0.703(6) 1 calc GR . P A 1
H28B H 0.7451 0.3687 0.4768 0.091 Uiso 0.703(6) 1 calc GR . P A 1
H28C H 0.6905 0.2776 0.4225 0.091 Uiso 0.703(6) 1 calc GR . P A 1
C29 C 0.6785(3) 0.4768(8) 0.3467(3) 0.071(3) Uani 0.703(6) 1 d D U P A 1
H29A H 0.6654 0.3971 0.3204 0.107 Uiso 0.703(6) 1 calc GR . P A 1
H29B H 0.7223 0.4914 0.3654 0.107 Uiso 0.703(6) 1 calc GR . P A 1
H29C H 0.6543 0.5479 0.3167 0.107 Uiso 0.703(6) 1 calc GR . P A 1
C30 C 0.6924(2) 0.5873(6) 0.4491(3) 0.0508(19) Uani 0.703(6) 1 d D U P A 1
H30A H 0.6682 0.6614 0.4222 0.076 Uiso 0.703(6) 1 calc GR . P A 1
H30B H 0.7359 0.6009 0.4657 0.076 Uiso 0.703(6) 1 calc GR . P A 1
H30C H 0.6883 0.5762 0.4881 0.076 Uiso 0.703(6) 1 calc GR . P A 1
C28A C 0.7032(6) 0.4491(17) 0.4817(5) 0.046(4) Uani 0.297(6) 1 d D U P A 2
H28D H 0.6834 0.5005 0.4996 0.069 Uiso 0.297(6) 1 calc GR . P A 2
H28E H 0.7461 0.4764 0.5032 0.069 Uiso 0.297(6) 1 calc GR . P A 2
H28F H 0.7020 0.3589 0.4920 0.069 Uiso 0.297(6) 1 calc GR . P A 2
C29A C 0.7003(6) 0.3695(15) 0.3812(7) 0.047(4) Uani 0.297(6) 1 d D U P A 2
H29D H 0.6951 0.2827 0.3930 0.071 Uiso 0.297(6) 1 calc GR . P A 2
H29E H 0.7443 0.3891 0.4048 0.071 Uiso 0.297(6) 1 calc GR . P A 2
H29F H 0.6811 0.3758 0.3316 0.071 Uiso 0.297(6) 1 calc GR . P A 2
C30A C 0.6831(6) 0.6018(11) 0.3920(9) 0.051(4) Uani 0.297(6) 1 d D U P A 2
H30D H 0.6717 0.6097 0.3446 0.076 Uiso 0.297(6) 1 calc GR . P A 2
H30E H 0.7273 0.6186 0.4231 0.076 Uiso 0.297(6) 1 calc GR . P A 2
H30F H 0.6597 0.6637 0.4004 0.076 Uiso 0.297(6) 1 calc GR . P A 2

loop_
_atom_site_aniso_label
_atom_site_aniso_U_11
_atom_site_aniso_U_22
_atom_site_aniso_U_33
_atom_site_aniso_U_23
_atom_site_aniso_U_13
_atom_site_aniso_U_12
N1 0.0256(17) 0.057(2) 0.0302(17) 0.0191(16) 0.0212(15) 0.0144(15)
N2 0.0300(17) 0.048(2) 0.0313(18) 0.0141(15) 0.0241(15) 0.0084(16)
N3 0.0313(18) 0.082(3) 0.0158(17) -0.0017(18) 0.0149(14) -0.0169(18)
C1 0.019(2) 0.045(3) 0.026(2) 0.0025(19) 0.0138(18) -0.0004(18)
C2 0.024(2) 0.038(3) 0.028(2) 0.0034(17) 0.0156(18) -0.0048(18)
C3 0.024(2) 0.029(3) 0.036(2) -0.0018(18) 0.0167(19) -0.0054(17)
C4 0.0162(18) 0.027(2) 0.027(2) -0.0055(16) 0.0140(16) -0.0086(16)
C5 0.0188(19) 0.047(3) 0.024(2) 0.0071(18) 0.0139(17) 0.0027(18)
C6 0.033(2) 0.033(3) 0.044(2) -0.007(2) 0.031(2) -0.0056(18)
C7 0.039(2) 0.033(3) 0.035(2) -0.0074(19) 0.0298(19) -0.0077(19)
C8 0.029(2) 0.041(3) 0.026(2) 0.0060(17) 0.0168(18) 0.0009(19)
C9 0.030(2) 0.049(3) 0.033(2) 0.0109(19) 0.024(2) 0.0080(18)
C10 0.0165(19) 0.052(3) 0.019(2) 0.014(2) 0.0082(18) 0.0075(19)
C11 0.0269(19) 0.127(4) 0.019(2) -0.011(2) 0.0136(18) -0.010(2)
C12 0.031(2) 0.045(3) 0.023(2) 0.0105(18) 0.0207(18) 0.0046(18)
C13 0.045(2) 0.043(3) 0.036(2) 0.0033(19) 0.028(2) -0.002(2)
C14 0.036(2) 0.098(4) 0.054(3) 0.004(2) 0.036(2) 0.009(2)
C15 0.085(3) 0.051(3) 0.029(2) 0.005(2) 0.037(2) -0.001(2)
N5 0.0210(18) 0.053(2) 0.0318(18) 0.0048(15) 0.0136(15) 0.0008(16)
N4 0.0225(17) 0.048(2) 0.0272(17) 0.0065(15) 0.0125(15) 0.0016(16)
N6 0.0162(18) 0.091(3) 0.038(2) -0.031(2) 0.0105(16) -0.0058(18)
C16 0.027(2) 0.037(3) 0.020(2) -0.0078(18) 0.0118(18) -0.0057(19)
C17 0.031(2) 0.020(3) 0.031(2) -0.0086(16) 0.0162(18) -0.0005(16)
C18 0.035(2) 0.024(3) 0.033(2) -0.0067(17) 0.0199(19) -0.0054(18)
C19 0.024(2) 0.030(3) 0.023(2) -0.0110(17) 0.0139(17) -0.0075(17)
C20 0.023(2) 0.032(3) 0.0200(19) -0.0023(17) 0.0081(17) -0.0013(18)
C21 0.035(2) 0.029(3) 0.033(2) -0.0086(18) 0.0218(19) -0.009(2)
C22 0.028(2) 0.039(3) 0.035(2) -0.0125(19) 0.0195(19) -0.004(2)
C23 0.026(2) 0.039(3) 0.045(2) 0.001(2) 0.013(2) 0.0071(18)
C24 0.025(2) 0.041(3) 0.039(2) 0.0126(19) 0.0138(19) 0.002(2)
C25 0.022(2) 0.053(3) 0.023(2) 0.002(2) 0.0097(18) 0.002(2)
C26 0.016(2) 0.124(4) 0.026(2) -0.030(2) 0.005(2) -0.016(2)
C27 0.022(2) 0.047(3) 0.036(2) 0.0044(17) 0.0165(17) -0.0007(17)
C28 0.026(3) 0.069(5) 0.072(5) 0.017(4) 0.017(3) -0.006(3)
C29 0.062(4) 0.109(7) 0.062(4) -0.013(4) 0.047(4) -0.038(4)
C30 0.025(3) 0.065(4) 0.052(4) -0.003(3) 0.014(3) -0.004(3)
C28A 0.030(7) 0.061(10) 0.042(5) 0.000(5) 0.016(5) 0.006(7)
C29A 0.020(7) 0.064(9) 0.053(8) -0.011(6) 0.016(6) 0.005(6)
C30A 0.023(7) 0.061(7) 0.084(10) 0.018(6) 0.040(7) 0.009(5)

loop_
_atom_type_symbol
_atom_type_description
_atom_type_scat_dispersion_real
_atom_type_scat_dispersion_imag
_atom_type_scat_source
C C 0.0181 0.0091 'International Tables Vol C Tables 4.2.6.8 and 6.1.1.4'
H H 0.0000 0.0000 'International Tables Vol C Tables 4.2.6.8 and 6.1.1.4'
N N 0.0311 0.0180 'International Tables Vol C Tables 4.2.6.8 and 6.1.1.4'

loop_
_geom_angle_atom_site_label_1
_geom_angle_atom_site_label_2
_geom_angle_atom_site_label_3
_geom_angle
_geom_angle_site_symmetry_1
C1 N1 C5 117.8(3) .
C10 N2 C1 124.9(3) .
C10 N3 H3 117.2 .
C10 N3 C11 125.5(3) .
C11 N3 H3 117.2 .
N1 C1 N2 116.9(3) .
N1 C1 C2 122.5(3) .
N2 C1 C2 120.1(3) .
C1 C2 H2 120.3 .
C3 C2 C1 119.3(3) .
C3 C2 H2 120.3 .
C2 C3 H3A 119.9 .
C2 C3 C4 120.1(3) .
C4 C3 H3A 119.9 .
C3 C4 C6 123.8(3) .
C5 C4 C3 117.3(3) .
C5 C4 C6 118.9(3) .
N1 C5 C4 122.9(3) .
N1 C5 C9 118.0(3) .
C4 C5 C9 119.1(3) .
C4 C6 H6A 119.6 .
C7 C6 C4 120.8(3) .
C7 C6 H6A 119.6 .
C6 C7 H7 119.9 .
C6 C7 C8 120.2(3) .
C8 C7 H7 119.9 .
C7 C8 H8 119.7 .
C9 C8 C7 120.7(3) .
C9 C8 H8 119.7 .
C5 C9 H9 119.8 .
C8 C9 C5 120.3(3) .
C8 C9 H9 119.8 .
N2 C10 N3 126.8(3) .
N2 C10 C12 117.0(3) .
N3 C10 C12 116.1(3) .
N3 C11 H11A 108.8 .
N3 C11 H11B 108.8 .
C11 C11 N3 113.7(4) 2_655
C11 C11 H11A 108.8 2_655
C11 C11 H11B 108.8 2_655
H11A C11 H11B 107.7 .
C10 C12 C14 106.6(3) .
C13 C12 C10 110.9(3) .
C13 C12 C14 109.0(3) .
C15 C12 C10 111.2(3) .
C15 C12 C13 108.9(3) .
C15 C12 C14 110.1(3) .
C12 C13 H13A 109.5 .
C12 C13 H13B 109.5 .
C12 C13 H13C 109.5 .
H13A C13 H13B 109.5 .
H13A C13 H13C 109.5 .
H13B C13 H13C 109.5 .
C12 C14 H14A 109.5 .
C12 C14 H14B 109.5 .
C12 C14 H14C 109.5 .
H14A C14 H14B 109.5 .
H14A C14 H14C 109.5 .
H14B C14 H14C 109.5 .
C12 C15 H15A 109.5 .
C12 C15 H15B 109.5 .
C12 C15 H15C 109.5 .
H15A C15 H15B 109.5 .
H15A C15 H15C 109.5 .
H15B C15 H15C 109.5 .
C25 N5 C16 124.9(3) .
C16 N4 C20 117.3(3) .
C25 N6 H6 117.3 .
C25 N6 C26 125.3(4) .
C26 N6 H6 117.3 .
N5 C16 C17 119.3(3) .
N4 C16 N5 116.7(3) .
N4 C16 C17 123.4(3) .
C16 C17 H17 120.5 .
C18 C17 C16 119.0(3) .
C18 C17 H17 120.5 .
C17 C18 H18 119.8 .
C17 C18 C19 120.3(3) .
C19 C18 H18 119.8 .
C18 C19 C20 117.1(3) .
C18 C19 C21 124.0(3) .
C20 C19 C21 118.9(3) .
N4 C20 C19 122.7(3) .
N4 C20 C24 118.2(3) .
C24 C20 C19 119.1(3) .
C19 C21 H21 119.6 .
C22 C21 C19 120.8(4) .
C22 C21 H21 119.6 .
C21 C22 H22 120.0 .
C21 C22 C23 120.0(3) .
C23 C22 H22 120.0 .
C22 C23 H23 119.7 .
C24 C23 C22 120.6(4) .
C24 C23 H23 119.7 .
C20 C24 H24 119.8 .
C23 C24 C20 120.5(3) .
C23 C24 H24 119.8 .
N5 C25 N6 126.6(3) .
N5 C25 C27 117.2(4) .
N6 C25 C27 116.2(3) .
N6 C26 H26A 109.1 .
N6 C26 H26B 109.1 .
C26 C26 N6 112.4(4) 2_655
C26 C26 H26A 109.1 2_655
C26 C26 H26B 109.1 2_655
H26A C26 H26B 107.9 .
C25 C27 C30 109.5(3) .
C25 C27 C29A 117.7(6) .
C28 C27 C25 107.1(3) .
C28 C27 C30 107.1(4) .
C29 C27 C25 108.4(4) .
C29 C27 C28 113.6(5) .
C29 C27 C30 111.0(4) .
C28A C27 C25 108.4(5) .
C28A C27 C29A 104.2(8) .
C30A C27 C25 110.6(5) .
C30A C27 C28A 106.9(9) .
C30A C27 C29A 108.4(8) .
C27 C28 H28A 109.5 .
C27 C28 H28B 109.5 .
C27 C28 H28C 109.5 .
H28A C28 H28B 109.5 .
H28A C28 H28C 109.5 .
H28B C28 H28C 109.5 .
C27 C29 H29A 109.5 .
C27 C29 H29B 109.5 .
C27 C29 H29C 109.5 .
H29A C29 H29B 109.5 .
H29A C29 H29C 109.5 .
H29B C29 H29C 109.5 .
C27 C30 H30A 109.5 .
C27 C30 H30B 109.5 .
C27 C30 H30C 109.5 .
H30A C30 H30B 109.5 .
H30A C30 H30C 109.5 .
H30B C30 H30C 109.5 .
C27 C28A H28D 109.5 .
C27 C28A H28E 109.5 .
C27 C28A H28F 109.5 .
H28D C28A H28E 109.5 .
H28D C28A H28F 109.5 .
H28E C28A H28F 109.5 .
C27 C29A H29D 109.5 .
C27 C29A H29E 109.5 .
C27 C29A H29F 109.5 .
H29D C29A H29E 109.5 .
H29D C29A H29F 109.5 .
H29E C29A H29F 109.5 .
C27 C30A H30D 109.5 .
C27 C30A H30E 109.5 .
C27 C30A H30F 109.5 .
H30D C30A H30E 109.5 .
H30D C30A H30F 109.5 .
H30E C30A H30F 109.5 .

loop_
_geom_bond_atom_site_label_1
_geom_bond_atom_site_label_2
_geom_bond_distance
_geom_bond_site_symmetry_2
N1 C1 1.328(5) .
N1 C5 1.380(4) .
N2 C1 1.381(4) .
N2 C10 1.302(5) .
N3 H3 0.8800 .
N3 C10 1.341(5) .
N3 C11 1.459(4) .
C1 C2 1.422(5) .
C2 H2 0.9500 .
C2 C3 1.356(5) .
C3 H3A 0.9500 .
C3 C4 1.411(5) .
C4 C5 1.403(5) .
C4 C6 1.413(4) .
C5 C9 1.411(5) .
C6 H6A 0.9500 .
C6 C7 1.359(5) .
C7 H7 0.9500 .
C7 C8 1.392(5) .
C8 H8 0.9500 .
C8 C9 1.364(5) .
C9 H9 0.9500 .
C10 C12 1.532(5) .
C11 C11 1.385(7) 2_655
C11 H11A 0.9900 .
C11 H11B 0.9900 .
C12 C13 1.516(5) .
C12 C14 1.547(5) .
C12 C15 1.509(5) .
C13 H13A 0.9800 .
C13 H13B 0.9800 .
C13 H13C 0.9800 .
C14 H14A 0.9800 .
C14 H14B 0.9800 .
C14 H14C 0.9800 .
C15 H15A 0.9800 .
C15 H15B 0.9800 .
C15 H15C 0.9800 .
N5 C16 1.396(4) .
N5 C25 1.296(5) .
N4 C16 1.323(5) .
N4 C20 1.381(4) .
N6 H6 0.8800 .
N6 C25 1.341(5) .
N6 C26 1.460(5) .
C16 C17 1.412(5) .
C17 H17 0.9500 .
C17 C18 1.352(5) .
C18 H18 0.9500 .
C18 C19 1.408(5) .
C19 C20 1.409(5) .
C19 C21 1.416(5) .
C20 C24 1.401(5) .
C21 H21 0.9500 .
C21 C22 1.357(5) .
C22 H22 0.9500 .
C22 C23 1.397(5) .
C23 H23 0.9500 .
C23 C24 1.372(5) .
C24 H24 0.9500 .
C25 C27 1.534(5) .
C26 C26 1.394(7) 2_655
C26 H26A 0.9900 .
C26 H26B 0.9900 .
C27 C28 1.501(6) .
C27 C29 1.494(6) .
C27 C30 1.535(6) .
C27 C28A 1.533(10) .
C27 C29A 1.574(10) .
C27 C30A 1.522(11) .
C28 H28A 0.9800 .
C28 H28B 0.9800 .
C28 H28C 0.9800 .
C29 H29A 0.9800 .
C29 H29B 0.9800 .
C29 H29C 0.9800 .
C30 H30A 0.9800 .
C30 H30B 0.9800 .
C30 H30C 0.9800 .
C28A H28D 0.9800 .
C28A H28E 0.9800 .
C28A H28F 0.9800 .
C29A H29D 0.9800 .
C29A H29E 0.9800 .
C29A H29F 0.9800 .
C30A H30D 0.9800 .
C30A H30E 0.9800 .
C30A H30F 0.9800 .

loop_
_geom_torsion_atom_site_label_1
_geom_torsion_atom_site_label_2
_geom_torsion_atom_site_label_3
_geom_torsion_atom_site_label_4
_geom_torsion
_geom_torsion_site_symmetry_4
N1 C1 C2 C3 -0.8(5) .
N1 C5 C9 C8 179.7(3) .
N2 C1 C2 C3 -172.7(3) .
N2 C10 C12 C13 -14.9(4) .
N2 C10 C12 C14 103.7(4) .
N2 C10 C12 C15 -136.3(3) .
N3 C10 C12 C13 168.8(3) .
N3 C10 C12 C14 -72.6(4) .
N3 C10 C12 C15 47.4(4) .
C1 N1 C5 C4 -1.4(5) .
C1 N1 C5 C9 178.6(3) .
C1 N2 C10 N3 -20.1(5) .
C1 N2 C10 C12 164.1(3) .
C1 C2 C3 C4 -0.8(5) .
C2 C3 C4 C5 1.2(5) .
C2 C3 C4 C6 179.5(3) .
C3 C4 C5 N1 -0.1(5) .
C3 C4 C5 C9 179.9(3) .
C3 C4 C6 C7 179.8(3) .
C4 C5 C9 C8 -0.3(5) .
C4 C6 C7 C8 1.1(5) .
C5 N1 C1 N2 174.0(3) .
C5 N1 C1 C2 1.9(5) .
C5 C4 C6 C7 -1.9(5) .
C6 C4 C5 N1 -178.5(3) .
C6 C4 C5 C9 1.5(5) .
C6 C7 C8 C9 0.2(5) .
C7 C8 C9 C5 -0.5(5) .
C10 N2 C1 N1 133.3(4) .
C10 N2 C1 C2 -54.4(4) .
C10 N3 C11 C11 -109.7(3) 2_655
C11 N3 C10 N2 -22.1(6) .
C11 N3 C10 C12 153.8(3) .
N5 C16 C17 C18 167.6(3) .
N5 C25 C27 C28 119.8(5) .
N5 C25 C27 C29 -117.2(5) .
N5 C25 C27 C30 4.0(5) .
N5 C25 C27 C28A 70.4(8) .
N5 C25 C27 C29A -171.9(8) .
N5 C25 C27 C30A -46.6(8) .
N4 C16 C17 C18 -3.0(5) .
N4 C20 C24 C23 -175.6(3) .
N6 C25 C27 C28 -62.2(5) .
N6 C25 C27 C29 60.7(5) .
N6 C25 C27 C30 -178.1(4) .
N6 C25 C27 C28A -111.7(8) .
N6 C25 C27 C29A 6.0(8) .
N6 C25 C27 C30A 131.4(8) .
C16 N5 C25 N6 26.7(6) .
C16 N5 C25 C27 -155.7(3) .
C16 N4 C20 C19 2.4(5) .
C16 N4 C20 C24 179.3(3) .
C16 C17 C18 C19 1.2(5) .
C17 C18 C19 C20 2.1(5) .
C17 C18 C19 C21 -176.2(3) .
C18 C19 C20 N4 -4.0(5) .
C18 C19 C20 C24 179.2(3) .
C18 C19 C21 C22 179.4(3) .
C19 C20 C24 C23 1.4(5) .
C19 C21 C22 C23 1.1(5) .
C20 N4 C16 N5 -169.7(3) .
C20 N4 C16 C17 1.1(5) .
C20 C19 C21 C22 1.3(5) .
C21 C19 C20 N4 174.3(3) .
C21 C19 C20 C24 -2.5(5) .
C21 C22 C23 C24 -2.3(5) .
C22 C23 C24 C20 1.0(6) .
C25 N5 C16 N4 -141.9(3) .
C25 N5 C16 C17 46.9(5) .
C25 N6 C26 C26 110.3(3) 2_655
C26 N6 C25 N5 18.4(6) .
C26 N6 C25 C27 -159.3(3) .
